data_4115794
loop_
_publ_author_name
'F. Albert Cotton'
'Evgeny V. Dikarev'
'Marina A. Petrukhina'

_publ_section_title
;
 Using Structures Formed by Dirhodium Tetra(trifluoroacetate) with
 Polycyclic Aromatic Hydrocarbons to Prospect for Maximum \p-Electron
 Density: H\"uckel Calculations Get It Right
;
_journal_name_full 'Journal of the American Chemical Society'
_journal_page_first 11655
_journal_page_last 11663
_journal_paper_doi 10.1021/ja016801z
_journal_volume 123
_journal_year 2001
_chemical_compound_source synthesized
_chemical_formula_moiety 'Rh2 (O2 C C F3)4 (C16 H10)'
_chemical_formula_structural
;
 [Rh2(O2CCF3)4(\m-\h2(4,5):\h2(9,10)-C16H10)]
;
_chemical_formula_sum 'C24 H10 F12 O8 Rh2'
_chemical_formula_weight 860.14
_chemical_name_systematic
; 
 Catena-poly{[tetrakis(\m-trifluoroacetato-\kO,\kO')
 dirhodium(II,II)](\m-\h2(4,5):\h2(9,10)-pyrene)}
;
_space_group_IT_number 12
_symmetry_cell_setting monoclinic
_symmetry_space_group_name_Hall '-C 2y'
_symmetry_space_group_name_H-M 'C 1 2/m 1'
_atom_sites_solution_hydrogens geom
_atom_sites_solution_primary direct
_atom_sites_solution_secondary difmap
_audit_creation_method SHELXL
_cell_angle_alpha 90.00
_cell_angle_beta 91.78(1)
_cell_angle_gamma 90.00
_cell_formula_units_Z 2
_cell_length_a 9.317(2)
_cell_length_b 14.902(1)
_cell_length_c 9.507(1)
_cell_measurement_reflns_used 212
_cell_measurement_temperature 213(2)
_cell_measurement_theta_max 20.8
_cell_measurement_theta_min 4.0
_cell_volume 1319.3(3)
_computing_cell_refinement 'MADNES (Enraf-Nonius, 1989)'
_computing_data_collection 'MADNES (Enraf-Nonius, 1989)'
_computing_data_reduction 'PROCOR (Kabsch, 1988)'
_computing_molecular_graphics 'SHELXTL V.5 (Siemens, 1994)'
_computing_publication_material CIFTAB
_computing_structure_refinement 'SHELXL-93 (Sheldrick, 1993)'
_computing_structure_solution 'SHELXTL V.5 (Siemens, 1994)'
_diffrn_ambient_temperature 213(2)
_diffrn_measurement_device 'Nonius FAST area detector'
_diffrn_measurement_method 'Ellipsoid-mask fitting'
_diffrn_radiation_monochromator graphite
_diffrn_radiation_source 'fine-focus sealed tube'
_diffrn_radiation_type MoK\a
_diffrn_radiation_wavelength 0.71073
_diffrn_reflns_av_R_equivalents 0.0338
_diffrn_reflns_av_sigmaI/netI 0.0253
_diffrn_reflns_limit_h_max 10
_diffrn_reflns_limit_h_min -11
_diffrn_reflns_limit_k_max 17
_diffrn_reflns_limit_k_min -17
_diffrn_reflns_limit_l_max 10
_diffrn_reflns_limit_l_min -10
_diffrn_reflns_number 3483
_diffrn_reflns_theta_max 25.05
_diffrn_reflns_theta_min 2.58
_diffrn_standards_number 'none (area detector data)'
_exptl_absorpt_coefficient_mu 1.386
_exptl_absorpt_correction_T_max 0.938
_exptl_absorpt_correction_T_min 0.799
_exptl_absorpt_correction_type 'SORTAV (Blessing, 1995)'
_exptl_crystal_colour dark-green
_exptl_crystal_density_diffrn 2.165
_exptl_crystal_density_method none
_exptl_crystal_description needle
_exptl_crystal_F_000 832
_exptl_crystal_size_max 0.35
_exptl_crystal_size_mid 0.08
_exptl_crystal_size_min 0.05
_refine_diff_density_max 0.637
_refine_diff_density_min -0.581
_refine_diff_density_rms 0.109
_refine_ls_extinction_coef noref
_refine_ls_extinction_method none
_refine_ls_goodness_of_fit_all 1.161
_refine_ls_goodness_of_fit_obs 1.156
_refine_ls_hydrogen_treatment noref
_refine_ls_matrix_type full
_refine_ls_number_parameters 126
_refine_ls_number_reflns 1179
_refine_ls_number_restraints 6
_refine_ls_restrained_S_all 1.191
_refine_ls_restrained_S_obs 1.183
_refine_ls_R_factor_all 0.0298
_refine_ls_R_factor_obs 0.0284
_refine_ls_shift/esd_max 0.000
_refine_ls_shift/esd_mean 0.000
_refine_ls_structure_factor_coef Fsqd
_refine_ls_weighting_details 'w=1/[\s^2^(Fo^2^)+(0.0337P)^2^+6.3449P] where P=(Fo^2^+2Fc^2^)/3'
_refine_ls_weighting_scheme calc
_refine_ls_wR_factor_all 0.0737
_refine_ls_wR_factor_obs 0.0719
_reflns_number_observed 1145
_reflns_number_total 1179
_reflns_observed_criterion >2sigma(I)
_cod_data_source_file ja016801z_s1_06.cif
_cod_data_source_block '[Rh2(O2CCF3)4(C16H10)]_(5b)'
_cod_depositor_comments
;
The following automatic conversions were performed:

'_refine_ls_weighting_scheme' value 'calc
w=1/[\s^2^(Fo^2^)+(0.0337P)^2^+6.3449P] where P=(Fo^2^+2Fc^2^)/3' was
changed to 'calc'. New tag '_refine_ls_weighting_details' was
created. The value of the new tag was set to
'w=1/[\s^2^(Fo^2^)+(0.0337P)^2^+6.3449P] where P=(Fo^2^+2Fc^2^)/3'.

Automatic conversion script
Id: cif_fix_values 3143 2015-03-26 13:38:13Z robertas 
;
_cod_database_code 4115794

loop_
_symmetry_equiv_pos_as_xyz
'x, y, z'
'-x, y, -z'
'x+1/2, y+1/2, z'
'-x+1/2, y+1/2, -z'
'-x, -y, -z'
'x, -y, z'
'-x+1/2, -y+1/2, -z'
'x+1/2, -y+1/2, z'

loop_
_atom_site_aniso_label
_atom_site_aniso_U_11
_atom_site_aniso_U_22
_atom_site_aniso_U_33
_atom_site_aniso_U_23
_atom_site_aniso_U_13
_atom_site_aniso_U_12
Rh1 0.0139(2) 0.0140(2) 0.0102(3) 0.000 -0.00193(14) 0.000
O1 0.021(2) 0.034(2) 0.011(2) 0.000 -0.0026(13) 0.000
O2 0.0317(14) 0.0161(12) 0.021(2) 0.0026(9) 0.0016(11) -0.0007(10)
O3 0.015(2) 0.028(2) 0.014(2) 0.000 -0.0008(13) 0.000
C1 0.020(2) 0.014(2) 0.015(3) 0.000 -0.003(2) 0.000
C2 0.030(3) 0.021(3) 0.017(3) 0.000 -0.002(2) 0.000
C3 0.019(2) 0.033(3) 0.019(3) 0.000 -0.006(2) 0.000
F1 0.019(2) 0.067(3) 0.038(2) 0.000 -0.0048(14) 0.000
F2 0.040(2) 0.071(2) 0.053(2) -0.035(2) -0.0165(13) 0.0005(13)
C4 0.072(5) 0.021(3) 0.046(4) 0.000 0.015(3) 0.000
C5 0.013(2) 0.042(2) 0.008(2) -0.0009(14) -0.0007(12) -0.0040(15)
C6 0.035(2) 0.024(2) 0.020(2) -0.0010(15) -0.0025(15) -0.009(2)
C7 0.051(3) 0.020(3) 0.022(3) 0.000 -0.002(2) 0.000
C8 0.019(2) 0.025(2) 0.013(2) 0.0009(14) 0.0010(13) -0.0027(13)
C9 0.015(2) 0.022(2) 0.010(3) 0.000 0.004(2) 0.000

loop_
_atom_site_label
_atom_site_type_symbol
_atom_site_fract_x
_atom_site_fract_y
_atom_site_fract_z
_atom_site_U_iso_or_equiv
_atom_site_thermal_displace_type
_atom_site_occupancy
_atom_site_calc_flag
_atom_site_refinement_flags
_atom_site_disorder_group
Rh1 Rh 0.56870(3) 0.5000 0.89342(3) 0.0128(2) Uani 1 d S .
O1 O 0.3774(4) 0.5000 0.7849(4) 0.0220(8) Uani 1 d S .
O2 O 0.5654(3) 0.6365(2) 0.9021(2) 0.0229(6) Uani 1 d . .
O3 O 0.7514(4) 0.5000 1.0165(4) 0.0191(7) Uani 1 d S .
C1 C 0.2640(5) 0.5000 0.8532(5) 0.0162(10) Uani 1 d S .
C2 C 0.5000 0.6724(3) 1.0000 0.0228(11) Uani 1 d S .
C3 C 0.1271(5) 0.5000 0.7592(6) 0.0238(11) Uani 1 d S .
F1 F 0.0101(3) 0.5000 0.8326(4) 0.0415(9) Uani 1 d S .
F2 F 0.1237(3) 0.4281(2) 0.6770(3) 0.0552(9) Uani 1 d . .
C4 C 0.5000 0.7748(4) 1.0000 0.046(2) Uani 1 d SD 1
F3 F 0.5753(17) 0.8109(8) 0.8982(12) 0.038(3) Uiso 0.25 d PD 1
F4 F 0.5961(13) 0.7964(7) 1.1300(13) 0.028(2) Uiso 0.25 d PD 1
F5 F 0.3917(11) 0.8137(7) 1.0200(23) 0.033(3) Uiso 0.25 d PD 1
F3X F 0.6292(12) 0.8051(6) 0.9250(14) 0.022(2) Uiso 0.25 d PD 2
F4X F 0.5292(20) 0.8092(9) 1.1305(12) 0.052(3) Uiso 0.25 d PD 2
F5X F 0.3966(12) 0.8091(9) 0.9444(25) 0.049(3) Uiso 0.25 d PD 2
C5 C 0.7038(3) 0.5448(3) 0.6715(4) 0.0208(7) Uani 1 d . .
H5 H 0.7714(3) 0.5756(3) 0.7288(4) 0.025 Uiso 1 calc R .
C6 C 0.6003(4) 0.6897(3) 0.5823(4) 0.0261(8) Uani 1 d . .
H6 H 0.6684(4) 0.7217(3) 0.6372(4) 0.031 Uiso 1 calc R .
C7 C 0.5000 0.7357(4) 0.5000 0.0311(12) Uani 1 d S .
H7 H 0.5000 0.7988(4) 0.5000 0.037 Uiso 1 calc SR .
C8 C 0.6012(4) 0.5961(2) 0.5845(4) 0.0188(7) Uani 1 d . .
C9 C 0.5000 0.5475(3) 0.5000 0.0153(9) Uani 1 d S .

loop_
_atom_type_symbol
_atom_type_description
_atom_type_scat_dispersion_real
_atom_type_scat_dispersion_imag
_atom_type_scat_source
C C 0.0033 0.0016 'International Tables Vol C Tables 4.2.6.8 and 6.1.1.4'
H H 0.0000 0.0000 'International Tables Vol C Tables 4.2.6.8 and 6.1.1.4'
O O 0.0106 0.0060 'International Tables Vol C Tables 4.2.6.8 and 6.1.1.4'
F F 0.0171 0.0103 'International Tables Vol C Tables 4.2.6.8 and 6.1.1.4'
Rh Rh -1.1178 0.9187 'International Tables Vol C Tables 4.2.6.8 and 6.1.1.4'

loop_
_geom_angle_atom_site_label_1
_geom_angle_atom_site_label_2
_geom_angle_atom_site_label_3
_geom_angle
_geom_angle_site_symmetry_1
_geom_angle_site_symmetry_3
_geom_angle_publ_flag
O1 Rh1 O3 175.45(13) . . y
O1 Rh1 O2 90.37(7) . 6_565 y
O3 Rh1 O2 89.44(7) . 6_565 y
O1 Rh1 O2 90.37(7) . . y
O3 Rh1 O2 89.44(7) . . y
O2 Rh1 O2 175.01(13) 6_565 . y
O1 Rh1 Rh1 86.97(10) . 5_667 y
O3 Rh1 Rh1 88.48(10) . 5_667 y
O2 Rh1 Rh1 87.56(7) 6_565 5_667 y
O2 Rh1 Rh1 87.55(7) . 5_667 y
O1 Rh1 C5 91.56(12) . 6_565 n
O3 Rh1 C5 92.84(12) . 6_565 n
O2 Rh1 C5 77.44(11) 6_565 6_565 n
O2 Rh1 C5 107.47(11) . 6_565 n
Rh1 Rh1 C5 164.92(9) 5_667 6_565 y
O1 Rh1 C5 91.55(12) . . n
O3 Rh1 C5 92.84(12) . . n
O2 Rh1 C5 107.47(11) 6_565 . n
O2 Rh1 C5 77.44(11) . . n
Rh1 Rh1 C5 164.92(9) 5_667 . y
C5 Rh1 C5 30.0(2) 6_565 . y
C1 O1 Rh1 118.4(3) . . n
C2 O2 Rh1 117.8(3) . . n
C1 O3 Rh1 116.7(3) 5_667 . n
O3 C1 O1 129.4(4) 5_667 . n
O3 C1 C3 117.2(4) 5_667 . n
O1 C1 C3 113.4(4) . . n
O2 C2 O2 129.3(5) 2_657 . n
O2 C2 C4 115.4(2) 2_657 . n
O2 C2 C4 115.4(2) . . n
F1 C3 F2 108.0(3) . . n
F1 C3 F2 108.0(3) . 6_565 n
F2 C3 F2 107.8(5) . 6_565 n
F1 C3 C1 112.3(4) . . n
F2 C3 C1 110.3(3) . . n
F2 C3 C1 110.3(3) 6_565 . n
F3 C4 F4 101.2(7) . . n
F5 C4 F3 113.0(9) . . n
F5 C4 F4 104.2(9) . . n
F3 C4 C2 113.9(6) . . n
F4 C4 C2 102.1(4) . . n
F5 C4 C2 119.3(6) . . n
F4X C4 F3X 100.4(7) . . n
F5X C4 F3X 108.1(9) . . n
F5X C4 F4X 112.1(11) . . n
F3X C4 C2 107.7(5) . . n
F4X C4 C2 112.1(6) . . n
F5X C4 C2 115.2(7) . . n
C5 C5 C8 121.5(2) 6_565 . y
C5 C5 Rh1 74.98(9) 6_565 . n
C8 C5 Rh1 105.7(2) . . n
C7 C6 C8 120.6(4) . . y
C6 C7 C6 120.4(5) 2_656 . y
C6 C8 C9 119.9(3) . . y
C6 C8 C5 122.4(3) . . y
C9 C8 C5 117.8(4) . . y
C9 C9 C8 120.7(2) 5_666 2_656 y
C9 C9 C8 120.7(2) 5_666 . y
C8 C9 C8 118.6(5) 2_656 . y

loop_
_geom_bond_atom_site_label_1
_geom_bond_atom_site_label_2
_geom_bond_distance
_geom_bond_site_symmetry_2
_geom_bond_publ_flag
Rh1 O1 2.031(3) . y
Rh1 O3 2.036(3) . y
Rh1 O2 2.036(3) 6_565 y
Rh1 O2 2.036(3) . y
Rh1 Rh1 2.4304(7) 5_667 y
Rh1 C5 2.578(3) 6_565 y
Rh1 C5 2.578(3) . y
O1 C1 1.257(6) . n
O2 C2 1.249(3) . n
O3 C1 1.252(6) 5_667 n
C1 O3 1.252(6) 5_667 n
C1 C3 1.535(7) . n
C2 O2 1.249(3) 2_657 n
C2 C4 1.526(8) . n
C3 F1 1.312(6) . n
C3 F2 1.326(4) . n
C3 F2 1.326(4) 6_565 n
C4 F5 1.184(11) . n
C4 F3 1.327(10) . n
C4 F4 1.537(10) . n
C4 F5X 1.199(12) . n
C4 F4X 1.362(12) . n
C4 F3X 1.488(10) . n
C5 C5 1.336(8) 6_565 y
C5 C8 1.460(5) . y
C6 C7 1.382(5) . y
C6 C8 1.395(6) . y
C7 C6 1.382(5) 2_656 y
C8 C9 1.418(4) . y
C9 C9 1.416(10) 5_666 y
C9 C8 1.418(4) 2_656 y
